data_2216877
loop_
_publ_author_name
'Yongqi Qin'
'Fangfang Jian'
'Mingna Jiang'
'Xiangyan Yang'

_publ_section_title
;
 1-(2-Nitrophenyl)-3-phenylthiourea
;
_journal_coeditor_code AT2515
_journal_issue 1
_journal_name_full 'Acta Crystallographica Section E'
_journal_page_first o142
_journal_page_last o142
_journal_paper_doi 10.1107/S1600536807063374
_journal_volume 64
_journal_year 2008
_chemical_formula_iupac 'C13 H11 N3 O2 S'
_chemical_formula_moiety 'C13 H11 N3 O2 S'
_chemical_formula_sum 'C13 H11 N3 O2 S'
_chemical_formula_weight 273.31
_chemical_name_systematic
;
1-(2-Nitrophenyl)-3-phenylthiourea
;
_space_group_IT_number 14
_symmetry_cell_setting monoclinic
_symmetry_space_group_name_Hall '-P 2ybc'
_symmetry_space_group_name_H-M 'P 1 21/c 1'
_atom_sites_solution_hydrogens geom
_atom_sites_solution_primary direct
_atom_sites_solution_secondary difmap
_audit_creation_method SHELXL-97
_cell_angle_alpha 90.00
_cell_angle_beta 90.22(3)
_cell_angle_gamma 90.00
_cell_formula_units_Z 4
_cell_length_a 7.3110(15)
_cell_length_b 24.113(5)
_cell_length_c 7.4320(15)
_cell_measurement_reflns_used 25
_cell_measurement_temperature 293(2)
_cell_measurement_theta_max 26.96
_cell_measurement_theta_min 1.69
_cell_volume 1310.2(5)
_computing_cell_refinement 'CAD-4 Software (Enraf--Nonius, 1989'
_computing_data_collection 'CAD-4 Software (Enraf--Nonius, 1989)'
_computing_data_reduction 'NRCVAX (Gabe <i>et al.</i>,  1989)'
_computing_molecular_graphics 'SHELXTL/PC (Sheldrick, 1990)'
_computing_publication_material 'WinGX (Farrugia, 1999)'
_computing_structure_refinement 'SHELXL97 (Sheldrick, 1997)'
_computing_structure_solution 'SHELXS97 (Sheldrick, 1990)'
_diffrn_ambient_temperature 293(2)
_diffrn_measured_fraction_theta_full 0.967
_diffrn_measured_fraction_theta_max 0.967
_diffrn_measurement_device_type 'Enraf--Nonius CAD-4 diffractometer'
_diffrn_measurement_method 'omega scans'
_diffrn_radiation_monochromator graphite
_diffrn_radiation_source 'fine-focus sealed tube'
_diffrn_radiation_type MoK\a
_diffrn_radiation_wavelength 0.71073
_diffrn_reflns_av_R_equivalents 0.0165
_diffrn_reflns_av_sigmaI/netI 0.0220
_diffrn_reflns_limit_h_max 8
_diffrn_reflns_limit_h_min 0
_diffrn_reflns_limit_k_max 28
_diffrn_reflns_limit_k_min 0
_diffrn_reflns_limit_l_max 8
_diffrn_reflns_limit_l_min -8
_diffrn_reflns_number 2964
_diffrn_reflns_theta_full 26.96
_diffrn_reflns_theta_max 26.96
_diffrn_reflns_theta_min 1.69
_diffrn_standards_decay_% 0
_diffrn_standards_interval_count 100
_diffrn_standards_number 3
_exptl_absorpt_coefficient_mu 0.248
_exptl_absorpt_correction_type none
_exptl_crystal_colour yellow
_exptl_crystal_density_diffrn 1.386
_exptl_crystal_density_method 'not measured'
_exptl_crystal_description block
_exptl_crystal_F_000 568
_exptl_crystal_size_max 0.25
_exptl_crystal_size_mid 0.20
_exptl_crystal_size_min 0.18
_refine_diff_density_max 0.312
_refine_diff_density_min -0.407
_refine_ls_extinction_coef 0.115(6)
_refine_ls_extinction_expression Fc^*^=kFc[1+0.001xFc^2^\l^3^/sin(2\q)]^-1/4^
_refine_ls_extinction_method SHELXL
_refine_ls_goodness_of_fit_ref 1.089
_refine_ls_hydrogen_treatment constr
_refine_ls_matrix_type full
_refine_ls_number_parameters 173
_refine_ls_number_reflns 2764
_refine_ls_number_restraints 0
_refine_ls_restrained_S_all 1.089
_refine_ls_R_factor_all 0.0695
_refine_ls_R_factor_gt 0.0454
_refine_ls_shift/su_max 0.000
_refine_ls_shift/su_mean 0.000
_refine_ls_structure_factor_coef Fsqd
_refine_ls_weighting_details 'calc w=1/[\s^2^(Fo^2^)+(0.0588P)^2^+0.4395P] where P=(Fo^2^+2Fc^2^)/3'
_refine_ls_weighting_scheme calc
_refine_ls_wR_factor_gt 0.1146
_refine_ls_wR_factor_ref 0.1317
_reflns_number_gt 2022
_reflns_number_total 2764
_reflns_threshold_expression >2sigma(I)
_cod_data_source_file at2515.cif
_cod_data_source_block I
_cod_original_sg_symbol_Hall '-P 2ybc '
_cod_original_sg_symbol_H-M 'P 21/c '
_cod_database_code 2216877
_cod_database_fobs_code 2216877

loop_
_symmetry_equiv_pos_as_xyz
'x, y, z'
'-x, y+1/2, -z+1/2'
'-x, -y, -z'
'x, -y-1/2, z-1/2'

loop_
_atom_site_type_symbol
_atom_site_label
_atom_site_fract_x
_atom_site_fract_y
_atom_site_fract_z
_atom_site_U_iso_or_equiv
_atom_site_adp_type
_atom_site_calc_flag
_atom_site_refinement_flags
_atom_site_occupancy
S S1 0.20879(9) 0.56603(3) 0.96789(9) 0.0669(3) Uani d . 1
O O1 -0.0828(3) 0.79863(8) 1.3139(4) 0.1026(8) Uani d . 1
O O2 -0.1250(3) 0.71304(8) 1.3693(3) 0.0785(6) Uani d . 1
N N1 -0.0460(3) 0.55266(7) 1.2122(3) 0.0556(5) Uani d . 1
H H1A -0.0549 0.5206 1.1619 0.067 Uiso calc R 1
N N2 0.0901(2) 0.63776(7) 1.2248(2) 0.0482(4) Uani d . 1
H H2A 0.0145 0.6425 1.3119 0.058 Uiso calc R 1
N N3 -0.0333(3) 0.75057(8) 1.3045(3) 0.0577(5) Uani d . 1
C C1 -0.1032(4) 0.57222(10) 1.5305(3) 0.0622(6) Uani d . 1
H H1B 0.0220 0.5731 1.5528 0.075 Uiso calc R 1
C C2 -0.2268(5) 0.58020(11) 1.6701(4) 0.0767(8) Uani d . 1
H H2B -0.1840 0.5866 1.7863 0.092 Uiso calc R 1
C C3 -0.4120(5) 0.57870(12) 1.6372(5) 0.0844(10) Uani d . 1
H H3A -0.4939 0.5848 1.7305 0.101 Uiso calc R 1
C C4 -0.4759(4) 0.56819(12) 1.4666(5) 0.0853(10) Uani d . 1
H H4A -0.6013 0.5663 1.4458 0.102 Uiso calc R 1
C C5 -0.3554(3) 0.56029(10) 1.3246(4) 0.0635(6) Uani d . 1
H H5A -0.3990 0.5533 1.2091 0.076 Uiso calc R 1
C C6 -0.1685(3) 0.56302(8) 1.3585(3) 0.0477(5) Uani d . 1
C C7 0.0815(3) 0.58703(9) 1.1440(3) 0.0462(5) Uani d . 1
C C8 0.2032(3) 0.68340(8) 1.1878(2) 0.0423(5) Uani d . 1
C C9 0.3819(3) 0.67718(9) 1.1219(3) 0.0509(5) Uani d . 1
H H9A 0.4277 0.6417 1.1030 0.061 Uiso calc R 1
C C10 0.4912(3) 0.72225(11) 1.0846(3) 0.0601(6) Uani d . 1
H H10A 0.6086 0.7167 1.0403 0.072 Uiso calc R 1
C C11 0.4284(4) 0.77548(10) 1.1125(3) 0.0649(7) Uani d . 1
H H11A 0.5015 0.8057 1.0836 0.078 Uiso calc R 1
C C12 0.2561(4) 0.78358(9) 1.1834(3) 0.0599(6) Uani d . 1
H H12A 0.2143 0.8193 1.2058 0.072 Uiso calc R 1
C C13 0.1449(3) 0.73817(8) 1.2216(3) 0.0465(5) Uani d . 1

loop_
_atom_site_aniso_label
_atom_site_aniso_U_11
_atom_site_aniso_U_22
_atom_site_aniso_U_33
_atom_site_aniso_U_12
_atom_site_aniso_U_13
_atom_site_aniso_U_23
S1 0.0690(4) 0.0677(4) 0.0644(4) -0.0224(3) 0.0339(3) -0.0228(3)
O1 0.0986(16) 0.0629(12) 0.147(2) 0.0267(11) 0.0178(14) -0.0059(12)
O2 0.0682(11) 0.0700(12) 0.0977(14) 0.0081(9) 0.0318(10) -0.0063(10)
N1 0.0613(12) 0.0468(10) 0.0589(11) -0.0139(8) 0.0251(9) -0.0121(8)
N2 0.0478(10) 0.0446(9) 0.0523(10) -0.0057(7) 0.0190(8) -0.0050(7)
N3 0.0621(12) 0.0547(11) 0.0562(11) 0.0099(10) -0.0038(9) -0.0074(9)
C1 0.0589(14) 0.0683(15) 0.0595(15) -0.0087(11) 0.0147(11) -0.0049(11)
C2 0.104(2) 0.0671(16) 0.0595(15) -0.0087(15) 0.0338(15) -0.0044(12)
C3 0.092(2) 0.0666(17) 0.095(2) 0.0051(15) 0.0597(19) 0.0042(15)
C4 0.0514(15) 0.0791(19) 0.126(3) 0.0074(13) 0.0338(16) 0.0107(18)
C5 0.0527(14) 0.0594(14) 0.0787(17) 0.0021(11) 0.0120(12) 0.0061(12)
C6 0.0504(12) 0.0376(10) 0.0552(12) -0.0051(8) 0.0195(9) 0.0013(8)
C7 0.0441(11) 0.0480(11) 0.0466(11) -0.0048(9) 0.0117(8) -0.0016(9)
C8 0.0460(11) 0.0449(10) 0.0362(10) -0.0060(8) 0.0024(8) 0.0019(8)
C9 0.0464(11) 0.0558(12) 0.0505(12) -0.0058(9) 0.0070(9) -0.0018(9)
C10 0.0529(13) 0.0753(17) 0.0522(13) -0.0214(11) 0.0042(10) -0.0002(11)
C11 0.0758(17) 0.0615(15) 0.0575(14) -0.0303(13) -0.0017(12) 0.0054(11)
C12 0.0816(17) 0.0441(11) 0.0540(13) -0.0103(11) -0.0096(12) 0.0012(9)
C13 0.0517(12) 0.0484(11) 0.0394(10) -0.0013(9) -0.0041(9) -0.0005(8)

loop_
_atom_type_symbol
_atom_type_description
_atom_type_scat_dispersion_real
_atom_type_scat_dispersion_imag
_atom_type_scat_source
C C 0.0033 0.0016 'International Tables Vol C Tables 4.2.6.8 and 6.1.1.4'
H H 0.0000 0.0000 'International Tables Vol C Tables 4.2.6.8 and 6.1.1.4'
N N 0.0061 0.0033 'International Tables Vol C Tables 4.2.6.8 and 6.1.1.4'
O O 0.0106 0.0060 'International Tables Vol C Tables 4.2.6.8 and 6.1.1.4'
S S 0.1246 0.1234 'International Tables Vol C Tables 4.2.6.8 and 6.1.1.4'

loop_
_geom_angle_atom_site_label_1
_geom_angle_atom_site_label_2
_geom_angle_atom_site_label_3
_geom_angle
C7 N1 C6 127.83(17)
C7 N1 H1A 116.1
C6 N1 H1A 116.1
C7 N2 C8 129.97(16)
C7 N2 H2A 115.0
C8 N2 H2A 115.0
O1 N3 O2 121.2(2)
O1 N3 C13 118.8(2)
O2 N3 C13 120.00(18)
C6 C1 C2 119.3(3)
C6 C1 H1B 120.4
C2 C1 H1B 120.4
C3 C2 C1 120.3(3)
C3 C2 H2B 119.8
C1 C2 H2B 119.8
C4 C3 C2 120.0(2)
C4 C3 H3A 120.0
C2 C3 H3A 120.0
C3 C4 C5 120.8(3)
C3 C4 H4A 119.6
C5 C4 H4A 119.6
C6 C5 C4 118.8(3)
C6 C5 H5A 120.6
C4 C5 H5A 120.6
C1 C6 C5 120.8(2)
C1 C6 N1 121.0(2)
C5 C6 N1 118.1(2)
N1 C7 N2 114.60(17)
N1 C7 S1 119.45(16)
N2 C7 S1 125.92(15)
N2 C8 C9 122.26(18)
N2 C8 C13 121.35(18)
C9 C8 C13 116.35(18)
C10 C9 C8 121.8(2)
C10 C9 H9A 119.1
C8 C9 H9A 119.1
C9 C10 C11 120.7(2)
C9 C10 H10A 119.7
C11 C10 H10A 119.7
C10 C11 C12 119.6(2)
C10 C11 H11A 120.2
C12 C11 H11A 120.2
C11 C12 C13 120.0(2)
C11 C12 H12A 120.0
C13 C12 H12A 120.0
C12 C13 C8 121.5(2)
C12 C13 N3 116.3(2)
C8 C13 N3 122.17(18)

loop_
_geom_bond_atom_site_label_1
_geom_bond_atom_site_label_2
_geom_bond_distance
S1 C7 1.686(2)
O1 N3 1.216(3)
O2 N3 1.226(3)
N1 C7 1.348(3)
N1 C6 1.433(3)
N1 H1A 0.8600
N2 C7 1.364(3)
N2 C8 1.404(2)
N2 H2A 0.8600
N3 C13 1.474(3)
C1 C6 1.381(4)
C1 C2 1.392(3)
C1 H1B 0.9300
C2 C3 1.375(5)
C2 H2B 0.9300
C3 C4 1.373(5)
C3 H3A 0.9300
C4 C5 1.391(4)
C4 H4A 0.9300
C5 C6 1.390(3)
C5 H5A 0.9300
C8 C9 1.405(3)
C8 C13 1.411(3)
C9 C10 1.378(3)
C9 H9A 0.9300
C10 C11 1.379(4)
C10 H10A 0.9300
C11 C12 1.381(4)
C11 H11A 0.9300
C12 C13 1.394(3)
C12 H12A 0.9300

loop_
_geom_hbond_atom_site_label_D
_geom_hbond_atom_site_label_H
_geom_hbond_atom_site_label_A
_geom_hbond_site_symmetry_A
_geom_hbond_distance_DH
_geom_hbond_distance_HA
_geom_hbond_distance_DA
_geom_hbond_angle_DHA
N1 H1A S1 3_567 0.86 2.56 3.3744(19) 158.3
C3 H3A S1 1_456 0.93 2.84 3.725(3) 159.2

loop_
_geom_torsion_atom_site_label_1
_geom_torsion_atom_site_label_2
_geom_torsion_atom_site_label_3
_geom_torsion_atom_site_label_4
_geom_torsion
C6 C1 C2 C3 0.3(4)
C1 C2 C3 C4 1.3(4)
C2 C3 C4 C5 -1.6(4)
C3 C4 C5 C6 0.2(4)
C2 C1 C6 C5 -1.6(3)
C2 C1 C6 N1 -177.8(2)
C4 C5 C6 C1 1.4(3)
C4 C5 C6 N1 177.6(2)
C7 N1 C6 C1 -63.3(3)
C7 N1 C6 C5 120.4(3)
C6 N1 C7 N2 -1.0(3)
C6 N1 C7 S1 -179.05(19)
C8 N2 C7 N1 -179.2(2)
C8 N2 C7 S1 -1.3(3)
C7 N2 C8 C9 -31.8(3)
C7 N2 C8 C13 150.6(2)
N2 C8 C9 C10 179.4(2)
C13 C8 C9 C10 -2.8(3)
C8 C9 C10 C11 0.5(3)
C9 C10 C11 C12 1.9(4)
C10 C11 C12 C13 -1.9(4)
C11 C12 C13 C8 -0.6(3)
C11 C12 C13 N3 177.4(2)
N2 C8 C13 C12 -179.37(19)
C9 C8 C13 C12 2.9(3)
N2 C8 C13 N3 2.8(3)
C9 C8 C13 N3 -174.95(18)
O1 N3 C13 C12 9.1(3)
O2 N3 C13 C12 -167.8(2)
O1 N3 C13 C8 -172.9(2)
O2 N3 C13 C8 10.2(3)

loop_
_cod_related_entry_id
_cod_related_entry_database
_cod_related_entry_code
1 ChemSpider 2040960
